data_7156551
loop_
_publ_author_name
'Xiao, Yan'
'Xiong, Hao'
'Sun, Song'
'Yu, Jintao'
'Cheng, Jiang'

_publ_section_title
;
 Rh(iii)-Catalyzed dual C-H functionalization of
 3-(1H-indol-3-yl)-3-oxopropanenitriles with sulfoxonium ylides or diazo
 compounds toward polysubstituted carbazoles.
;
_journal_issue 45
_journal_name_full 'Organic &amp; biomolecular chemistry'
_journal_page_first 8715
_journal_page_last 8718
_journal_paper_doi 10.1039/c8ob02145g
_journal_volume 16
_journal_year 2018
_chemical_formula_sum 'C19 H18 N2 O3'
_chemical_formula_weight 322.35
_space_group_crystal_system triclinic
_space_group_IT_number 2
_space_group_name_Hall '-P 1'
_space_group_name_H-M_alt 'P -1'
_symmetry_space_group_name_Hall '-P 1'
_symmetry_space_group_name_H-M 'P -1'
_atom_sites_solution_hydrogens geom
_audit_creation_method SHELXL-2018/3
_audit_update_record
;
2018-06-12 deposited with the CCDC.
2018-11-01 downloaded from the CCDC.
;
_cell_angle_alpha 84.642(4)
_cell_angle_beta 75.196(4)
_cell_angle_gamma 78.648(4)
_cell_formula_units_Z 2
_cell_length_a 6.8817(10)
_cell_length_b 9.3770(11)
_cell_length_c 13.0597(15)
_cell_measurement_reflns_used 3904
_cell_measurement_temperature 153(2)
_cell_measurement_theta_max 28.34
_cell_measurement_theta_min 2.80
_cell_volume 798.00(18)
_computing_structure_refinement 'SHELXL-2018/3 (Sheldrick, 2018)'
_computing_structure_solution 'SHELXT 2014/5 (Sheldrick, 2014)'
_diffrn_ambient_temperature 153(2)
_diffrn_measured_fraction_theta_full 0.950
_diffrn_measured_fraction_theta_max 0.950
_diffrn_measurement_device_type 'Bruker APEX-II CCD'
_diffrn_measurement_method '\f and \w scans'
_diffrn_radiation_type MoK\a
_diffrn_radiation_wavelength 0.71073
_diffrn_reflns_av_R_equivalents 0.0499
_diffrn_reflns_av_unetI/netI 0.0732
_diffrn_reflns_Laue_measured_fraction_full 0.950
_diffrn_reflns_Laue_measured_fraction_max 0.950
_diffrn_reflns_limit_h_max 8
_diffrn_reflns_limit_h_min -5
_diffrn_reflns_limit_k_max 11
_diffrn_reflns_limit_k_min -11
_diffrn_reflns_limit_l_max 15
_diffrn_reflns_limit_l_min -15
_diffrn_reflns_number 5120
_diffrn_reflns_point_group_measured_fraction_full 0.950
_diffrn_reflns_point_group_measured_fraction_max 0.950
_diffrn_reflns_theta_full 25.010
_diffrn_reflns_theta_max 25.010
_diffrn_reflns_theta_min 2.802
_exptl_absorpt_coefficient_mu 0.092
_exptl_crystal_density_diffrn 1.342
_exptl_crystal_F_000 340
_exptl_crystal_size_max 0.270
_exptl_crystal_size_mid 0.240
_exptl_crystal_size_min 0.220
_refine_diff_density_max 0.583
_refine_diff_density_min -0.511
_refine_diff_density_rms 0.113
_refine_ls_extinction_method none
_refine_ls_goodness_of_fit_ref 1.061
_refine_ls_hydrogen_treatment constr
_refine_ls_matrix_type full
_refine_ls_number_parameters 222
_refine_ls_number_reflns 2677
_refine_ls_number_restraints 0
_refine_ls_restrained_S_all 1.061
_refine_ls_R_factor_all 0.1087
_refine_ls_R_factor_gt 0.0920
_refine_ls_shift/su_max 0.000
_refine_ls_shift/su_mean 0.000
_refine_ls_structure_factor_coef Fsqd
_refine_ls_weighting_details 'w=1/[\s^2^(Fo^2^)+5.0000P] where P=(Fo^2^+2Fc^2^)/3'
_refine_ls_weighting_scheme calc
_refine_ls_wR_factor_gt 0.2248
_refine_ls_wR_factor_ref 0.2452
_reflns_Friedel_coverage 0.000
_reflns_number_gt 2242
_reflns_number_total 2677
_reflns_threshold_expression 'I > 2\s(I)'
_cod_data_source_file c8ob02145g2.cif
_cod_data_source_block 20180516CZ_CJ_0m_a
_cod_depositor_comments 'Adding full bibliography for 7156551.cif.'
_cod_database_code 7156551
_shelx_shelxl_version_number 2018/3
_shelx_space_group_comment
;
The symmetry employed for this shelxl refinement is uniquely defined
by the following loop, which should always be used as a source of
symmetry information in preference to the above space-group names.
They are only intended as comments.
;
_shelx_estimated_absorpt_t_min 0.976
_shelx_estimated_absorpt_t_max 0.980

loop_
_space_group_symop_operation_xyz
'x, y, z'
'-x, -y, -z'

loop_
_atom_site_label
_atom_site_type_symbol
_atom_site_fract_x
_atom_site_fract_y
_atom_site_fract_z
_atom_site_U_iso_or_equiv
_atom_site_adp_type
_atom_site_occupancy
_atom_site_site_symmetry_order
_atom_site_calc_flag
_atom_site_refinement_flags_posn
_atom_site_refinement_flags_adp
C1 C 0.1750(7) 0.5602(5) 0.6760(4) 0.0223(10) Uani 1 1 d . .
C2 C 0.1581(7) 0.5114(5) 0.7823(4) 0.0262(10) Uani 1 1 d . .
H2 H 0.193203 0.410947 0.800892 0.031 Uiso 1 1 calc R U
C3 C 0.0892(8) 0.6132(5) 0.8589(4) 0.0292(11) Uani 1 1 d . .
H3 H 0.075031 0.582254 0.931383 0.035 Uiso 1 1 calc R U
C4 C 0.0399(8) 0.7611(5) 0.8319(4) 0.0300(11) Uani 1 1 d . .
H4 H -0.006637 0.828472 0.886773 0.036 Uiso 1 1 calc R U
C5 C 0.0565(8) 0.8127(5) 0.7280(4) 0.0307(11) Uani 1 1 d . .
H5 H 0.023900 0.913620 0.710175 0.037 Uiso 1 1 calc R U
C6 C 0.1232(7) 0.7098(5) 0.6511(4) 0.0245(10) Uani 1 1 d . .
C7 C 0.2153(7) 0.5971(5) 0.4966(4) 0.0203(9) Uani 1 1 d . .
C8 C 0.2345(7) 0.4887(5) 0.5762(4) 0.0209(9) Uani 1 1 d . .
C9 C 0.3079(7) 0.3448(5) 0.5490(3) 0.0209(10) Uani 1 1 d . .
C10 C 0.3449(7) 0.3122(5) 0.4421(3) 0.0202(9) Uani 1 1 d . .
C11 C 0.3252(6) 0.4231(5) 0.3596(3) 0.0198(9) Uani 1 1 d . .
C12 C 0.2615(7) 0.5680(5) 0.3867(3) 0.0202(9) Uani 1 1 d . .
C13 C 0.2398(7) 0.6960(5) 0.3124(4) 0.0237(10) Uani 1 1 d . .
C14 C 0.3434(9) 0.7850(5) 0.1280(4) 0.0347(13) Uani 1 1 d . .
C15 C 0.4797(11) 0.7044(6) 0.0320(4) 0.0466(16) Uani 1 1 d . .
H15A H 0.613163 0.663054 0.046071 0.070 Uiso 1 1 calc R U
H15B H 0.497745 0.772350 -0.030008 0.070 Uiso 1 1 calc R U
H15C H 0.415925 0.625861 0.018093 0.070 Uiso 1 1 calc R U
C16 C 0.1284(10) 0.8368(6) 0.1136(4) 0.0419(14) Uani 1 1 d . .
H16A H 0.073651 0.753569 0.099767 0.063 Uiso 1 1 calc R U
H16B H 0.131580 0.907985 0.053531 0.063 Uiso 1 1 calc R U
H16C H 0.041244 0.882256 0.178124 0.063 Uiso 1 1 calc R U
C17 C 0.4388(10) 0.9057(6) 0.1526(4) 0.0422(14) Uani 1 1 d . .
H17A H 0.348554 0.956086 0.214376 0.063 Uiso 1 1 calc R U
H17B H 0.458365 0.974933 0.091397 0.063 Uiso 1 1 calc R U
H17C H 0.571221 0.864290 0.167815 0.063 Uiso 1 1 calc R U
C18 C 0.4095(8) 0.1642(5) 0.4149(4) 0.0281(11) Uani 1 1 d . .
C19 C 0.3697(7) 0.3726(5) 0.2483(3) 0.0229(10) Uani 1 1 d . .
H19A H 0.266630 0.426965 0.212748 0.034 Uiso 1 1 calc R U
H19B H 0.365813 0.268403 0.250924 0.034 Uiso 1 1 calc R U
H19C H 0.505413 0.389693 0.209034 0.034 Uiso 1 1 calc R U
N1 N 0.4595(9) 0.0437(5) 0.3951(4) 0.0446(13) Uani 1 1 d . .
N2 N 0.1498(6) 0.7284(4) 0.5418(3) 0.0222(9) Uani 1 1 d . .
H2A H 0.127564 0.812676 0.507085 0.027 Uiso 1 1 calc R U
O1 O 0.3343(5) 0.2448(3) 0.6284(2) 0.0285(8) Uani 1 1 d . .
H1 H 0.383774 0.162712 0.602998 0.043 Uiso 1 1 calc R U
O2 O 0.1443(5) 0.8146(3) 0.3421(3) 0.0309(8) Uani 1 1 d . .
O3 O 0.3404(5) 0.6687(3) 0.2125(3) 0.0295(8) Uani 1 1 d . .

loop_
_atom_site_aniso_label
_atom_site_aniso_U_11
_atom_site_aniso_U_22
_atom_site_aniso_U_33
_atom_site_aniso_U_23
_atom_site_aniso_U_13
_atom_site_aniso_U_12
C1 0.020(2) 0.016(2) 0.030(2) -0.0024(18) -0.0028(19) -0.0048(17)
C2 0.028(3) 0.021(2) 0.028(2) 0.0047(19) -0.006(2) -0.0053(19)
C3 0.032(3) 0.029(3) 0.026(3) -0.001(2) -0.005(2) -0.007(2)
C4 0.037(3) 0.027(2) 0.025(2) -0.004(2) -0.008(2) -0.001(2)
C5 0.036(3) 0.019(2) 0.033(3) -0.003(2) -0.003(2) -0.002(2)
C6 0.024(2) 0.020(2) 0.027(2) 0.0031(19) -0.0035(19) -0.0043(19)
C7 0.019(2) 0.019(2) 0.023(2) -0.0009(17) -0.0040(18) -0.0042(17)
C8 0.020(2) 0.020(2) 0.023(2) -0.0016(18) -0.0059(18) -0.0038(18)
C9 0.024(2) 0.020(2) 0.021(2) 0.0022(17) -0.0094(18) -0.0059(18)
C10 0.028(2) 0.019(2) 0.017(2) -0.0044(17) -0.0112(18) -0.0030(18)
C11 0.021(2) 0.016(2) 0.024(2) 0.0016(17) -0.0085(18) -0.0053(17)
C12 0.023(2) 0.020(2) 0.020(2) 0.0001(17) -0.0087(18) -0.0044(18)
C13 0.029(2) 0.020(2) 0.023(2) -0.0001(18) -0.0092(19) -0.0020(19)
C14 0.066(4) 0.018(2) 0.016(2) 0.0005(18) -0.006(2) -0.005(2)
C15 0.085(5) 0.026(3) 0.019(3) 0.000(2) 0.000(3) -0.003(3)
C16 0.071(4) 0.024(3) 0.033(3) 0.000(2) -0.023(3) -0.002(3)
C17 0.059(4) 0.029(3) 0.036(3) 0.004(2) -0.003(3) -0.014(3)
C18 0.043(3) 0.023(3) 0.020(2) 0.0013(19) -0.011(2) -0.007(2)
C19 0.032(3) 0.018(2) 0.021(2) -0.0008(18) -0.0105(19) -0.0061(19)
N1 0.085(4) 0.020(2) 0.031(2) -0.0047(18) -0.023(2) -0.001(2)
N2 0.031(2) 0.0143(18) 0.0206(19) 0.0006(15) -0.0073(16) -0.0018(16)
O1 0.044(2) 0.0187(16) 0.0219(17) -0.0015(13) -0.0076(15) -0.0044(15)
O2 0.045(2) 0.0221(17) 0.0239(17) -0.0040(14) -0.0097(15) 0.0022(15)
O3 0.046(2) 0.0162(15) 0.0217(17) 0.0015(13) -0.0037(15) -0.0024(14)

loop_
_atom_type_symbol
_atom_type_description
_atom_type_scat_dispersion_real
_atom_type_scat_dispersion_imag
_atom_type_scat_source
C C 0.0033 0.0016 'International Tables Vol C Tables 4.2.6.8 and 6.1.1.4'
H H 0.0000 0.0000 'International Tables Vol C Tables 4.2.6.8 and 6.1.1.4'
N N 0.0061 0.0033 'International Tables Vol C Tables 4.2.6.8 and 6.1.1.4'
O O 0.0106 0.0060 'International Tables Vol C Tables 4.2.6.8 and 6.1.1.4'

loop_
_geom_angle_atom_site_label_1
_geom_angle_atom_site_label_2
_geom_angle_atom_site_label_3
_geom_angle
C2 C1 C6 119.5(4)
C2 C1 C8 134.3(4)
C6 C1 C8 106.2(4)
C3 C2 C1 118.2(4)
C3 C2 H2 120.9
C1 C2 H2 120.9
C2 C3 C4 121.1(5)
C2 C3 H3 119.4
C4 C3 H3 119.4
C5 C4 C3 122.1(4)
C5 C4 H4 118.9
C3 C4 H4 118.9
C4 C5 C6 116.7(4)
C4 C5 H5 121.7
C6 C5 H5 121.7
C5 C6 N2 129.6(4)
C5 C6 C1 122.4(5)
N2 C6 C1 108.0(4)
N2 C7 C8 108.8(4)
N2 C7 C12 127.9(4)
C8 C7 C12 123.4(4)
C9 C8 C7 119.5(4)
C9 C8 C1 133.3(4)
C7 C8 C1 107.1(4)
O1 C9 C8 117.4(4)
O1 C9 C10 124.5(4)
C8 C9 C10 118.1(4)
C9 C10 C18 118.2(4)
C9 C10 C11 122.5(4)
C18 C10 C11 119.2(4)
C12 C11 C10 119.0(4)
C12 C11 C19 124.1(4)
C10 C11 C19 116.9(4)
C11 C12 C7 117.3(4)
C11 C12 C13 126.3(4)
C7 C12 C13 116.4(4)
O2 C13 O3 124.5(4)
O2 C13 C12 122.2(4)
O3 C13 C12 113.3(4)
O3 C14 C17 110.2(4)
O3 C14 C16 109.2(5)
C17 C14 C16 113.3(4)
O3 C14 C15 101.7(4)
C17 C14 C15 110.9(5)
C16 C14 C15 110.9(5)
C14 C15 H15A 109.5
C14 C15 H15B 109.5
H15A C15 H15B 109.5
C14 C15 H15C 109.5
H15A C15 H15C 109.5
H15B C15 H15C 109.5
C14 C16 H16A 109.5
C14 C16 H16B 109.5
H16A C16 H16B 109.5
C14 C16 H16C 109.5
H16A C16 H16C 109.5
H16B C16 H16C 109.5
C14 C17 H17A 109.5
C14 C17 H17B 109.5
H17A C17 H17B 109.5
C14 C17 H17C 109.5
H17A C17 H17C 109.5
H17B C17 H17C 109.5
N1 C18 C10 178.6(6)
C11 C19 H19A 109.5
C11 C19 H19B 109.5
H19A C19 H19B 109.5
C11 C19 H19C 109.5
H19A C19 H19C 109.5
H19B C19 H19C 109.5
C7 N2 C6 109.9(4)
C7 N2 H2A 125.0
C6 N2 H2A 125.0
C9 O1 H1 109.5
C13 O3 C14 121.0(3)

loop_
_geom_bond_atom_site_label_1
_geom_bond_atom_site_label_2
_geom_bond_distance
C1 C2 1.403(7)
C1 C6 1.407(6)
C1 C8 1.448(6)
C2 C3 1.376(7)
C2 H2 0.9500
C3 C4 1.395(7)
C3 H3 0.9500
C4 C5 1.381(7)
C4 H4 0.9500
C5 C6 1.386(7)
C5 H5 0.9500
C6 N2 1.390(6)
C7 N2 1.360(6)
C7 C8 1.397(6)
C7 C12 1.429(6)
C8 C9 1.390(6)
C9 O1 1.354(5)
C9 C10 1.406(6)
C10 C18 1.421(6)
C10 C11 1.438(6)
C11 C12 1.393(6)
C11 C19 1.507(6)
C12 C13 1.480(6)
C13 O2 1.217(5)
C13 O3 1.333(6)
C14 O3 1.476(5)
C14 C17 1.511(8)
C14 C16 1.517(8)
C14 C15 1.523(7)
C15 H15A 0.9800
C15 H15B 0.9800
C15 H15C 0.9800
C16 H16A 0.9800
C16 H16B 0.9800
C16 H16C 0.9800
C17 H17A 0.9800
C17 H17B 0.9800
C17 H17C 0.9800
C18 N1 1.148(6)
C19 H19A 0.9800
C19 H19B 0.9800
C19 H19C 0.9800
N2 H2A 0.8800
O1 H1 0.8400
